data_7032538
loop_
_publ_author_name
'Grzywa, Maciej'
'Ge\&sner, Christof'
'Bredenk\"otter, Bj\"orn'
'Denysenko, Dmytro'
'van Leusen, Jan'
'K\"ogerler, Paul'
'Klemm, Elias'
'Volkmer, Dirk'

_publ_section_title
;
 Coordination frameworks assembled from Cu(II) ions and H2-1,3-bdpb
 ligands: X-ray and magneto structural investigations, and catalytic
 activity in the aerobic oxidation of tetralin.
;
_journal_issue 44
_journal_name_full 'Dalton transactions (Cambridge, England : 2003)'
_journal_page_first 16846
_journal_page_last 16856
_journal_paper_doi 10.1039/c4dt01880j
_journal_volume 43
_journal_year 2014
_chemical_formula_moiety 'C16 H18 N4, C H4 O'
_chemical_formula_sum 'C17 H22 N4 O'
_chemical_formula_weight 298.39
_chemical_name_common 1,3-bis(3,5-dimethyl-1H-pyrazol-4-yl)benzene
_chemical_name_systematic
; 
 ? 
;
_space_group_IT_number 11
_symmetry_cell_setting monoclinic
_symmetry_space_group_name_Hall '-P 2yb'
_symmetry_space_group_name_H-M 'P 1 21/m 1'
_atom_sites_solution_hydrogens geom
_atom_sites_solution_primary direct
_atom_sites_solution_secondary difmap
_audit_creation_method SHELXL-97
_cell_angle_alpha 90.00
_cell_angle_beta 95.107(2)
_cell_angle_gamma 90.00
_cell_formula_units_Z 2
_cell_length_a 4.7416(3)
_cell_length_b 12.1325(7)
_cell_length_c 14.0001(8)
_cell_measurement_reflns_used 4381
_cell_measurement_temperature 100(2)
_cell_measurement_theta_max 26.25
_cell_measurement_theta_min 2.92
_cell_volume 802.19(8)
_computing_cell_refinement 'Bruker SAINT'
_computing_data_collection 'Bruker APEX2'
_computing_data_reduction 'Bruker SAINT'
_computing_molecular_graphics Mercury
_computing_publication_material Word
_computing_structure_refinement 'SHELXL-97 (Sheldrick, 1997)'
_computing_structure_solution 'SHELXS-97 (Sheldrick, 1990)'
_diffrn_ambient_temperature 100(2)
_diffrn_measured_fraction_theta_full 0.998
_diffrn_measured_fraction_theta_max 0.998
_diffrn_measurement_device_type 'Bruker D8 Venture'
_diffrn_measurement_method '\f and \w scans'
_diffrn_radiation_monochromator graphite
_diffrn_radiation_source 'fine-focus sealed tube'
_diffrn_radiation_type MoK\a
_diffrn_radiation_wavelength 0.71073
_diffrn_reflns_av_R_equivalents 0.0634
_diffrn_reflns_av_sigmaI/netI 0.0347
_diffrn_reflns_limit_h_max 5
_diffrn_reflns_limit_h_min -5
_diffrn_reflns_limit_k_max 15
_diffrn_reflns_limit_k_min -15
_diffrn_reflns_limit_l_max 17
_diffrn_reflns_limit_l_min -17
_diffrn_reflns_number 16984
_diffrn_reflns_theta_full 26.36
_diffrn_reflns_theta_max 26.36
_diffrn_reflns_theta_min 2.92
_exptl_absorpt_coefficient_mu 0.080
_exptl_absorpt_correction_T_max 0.9944
_exptl_absorpt_correction_T_min 0.9850
_exptl_absorpt_correction_type multi-scan
_exptl_absorpt_process_details 'SADABS V2012/1 (Bruker AXS Inc.)'
_exptl_crystal_colour colorless
_exptl_crystal_density_diffrn 1.235
_exptl_crystal_density_method 'not measured'
_exptl_crystal_description needle
_exptl_crystal_F_000 320
_exptl_crystal_size_max 0.19
_exptl_crystal_size_mid 0.08
_exptl_crystal_size_min 0.07
_refine_diff_density_max 0.244
_refine_diff_density_min -0.219
_refine_diff_density_rms 0.044
_refine_ls_extinction_method none
_refine_ls_goodness_of_fit_ref 1.129
_refine_ls_hydrogen_treatment constr
_refine_ls_matrix_type full
_refine_ls_number_parameters 110
_refine_ls_number_reflns 1705
_refine_ls_number_restraints 27
_refine_ls_restrained_S_all 1.120
_refine_ls_R_factor_all 0.0705
_refine_ls_R_factor_gt 0.0521
_refine_ls_shift/su_max 0.000
_refine_ls_shift/su_mean 0.000
_refine_ls_structure_factor_coef Fsqd
_refine_ls_weighting_details 'calc w=1/[\s^2^(Fo^2^)+(0.0324P)^2^+0.5270P] where P=(Fo^2^+2Fc^2^)/3'
_refine_ls_weighting_scheme calc
_refine_ls_wR_factor_gt 0.0986
_refine_ls_wR_factor_ref 0.1049
_reflns_number_gt 1411
_reflns_number_total 1705
_reflns_threshold_expression >2sigma(I)
_cod_data_source_file c4dt01880j2.cif
_cod_data_source_block H2-1,3-bdpb
_cod_depositor_comments 'Adding full bibliography for 7032538--7032540.cif.'
_cod_database_code 7032538

loop_
_symmetry_equiv_pos_as_xyz
'x, y, z'
'-x, y+1/2, -z'
'-x, -y, -z'
'x, -y-1/2, z'

loop_
_atom_site_label
_atom_site_type_symbol
_atom_site_fract_x
_atom_site_fract_y
_atom_site_fract_z
_atom_site_U_iso_or_equiv
_atom_site_adp_type
_atom_site_occupancy
_atom_site_symmetry_multiplicity
_atom_site_calc_flag
_atom_site_refinement_flags
_atom_site_disorder_assembly
_atom_site_disorder_group
O1 O 0.1107(4) 0.2500 0.54743(12) 0.0173(4) Uani 1 2 d SU A 1
H1 H 0.0910 0.1975 0.5854 0.026 Uiso 0.50 1 calc PR A 1
N1 N 0.9585(3) 0.41065(12) 0.67382(10) 0.0194(4) Uani 1 1 d U . 1
H1A H 1.0273 0.3745 0.6266 0.023 Uiso 0.50 1 calc PR . 1
N2 N 0.7800(3) 0.36848(12) 0.73523(10) 0.0195(4) Uani 1 1 d U . 1
H2 H 0.7133 0.3008 0.7342 0.023 Uiso 0.50 1 calc PR . 1
C1 C 0.7225(4) 0.44725(13) 0.79769(12) 0.0155(4) Uani 1 1 d U . 1
C2 C 0.8668(4) 0.54354(13) 0.77625(12) 0.0135(4) Uani 1 1 d U . 1
C3 C 1.0128(4) 0.51605(13) 0.69674(12) 0.0147(4) Uani 1 1 d U . 1
C4 C 1.2077(4) 0.58256(14) 0.64140(12) 0.0182(4) Uani 1 1 d U . 1
H4A H 1.3371 0.5332 0.6112 0.027 Uiso 1 1 calc R . 1
H4B H 1.3173 0.6331 0.6849 0.027 Uiso 1 1 calc R . 1
H4C H 1.0967 0.6251 0.5918 0.027 Uiso 1 1 calc R . 1
C5 C 0.5215(4) 0.42467(14) 0.87203(12) 0.0179(4) Uani 1 1 d U . 1
H5A H 0.3755 0.3729 0.8462 0.027 Uiso 1 1 calc R . 1
H5B H 0.4321 0.4937 0.8895 0.027 Uiso 1 1 calc R . 1
H5C H 0.6255 0.3926 0.9290 0.027 Uiso 1 1 calc R . 1
C6 C 0.8710(3) 0.64949(13) 0.82777(12) 0.0135(4) Uani 1 1 d U . 1
C7 C 0.8636(5) 0.7500 0.77947(17) 0.0137(5) Uani 1 2 d SU . 1
H7 H 0.8532 0.7500 0.7114 0.016 Uiso 1 2 calc SR . 1
C8 C 0.8851(4) 0.65102(14) 0.92822(12) 0.0163(4) Uani 1 1 d U . 1
H8 H 0.8904 0.5835 0.9627 0.020 Uiso 1 1 calc R . 1
C9 C 0.8915(5) 0.7500 0.97749(17) 0.0171(5) Uani 1 2 d SU . 1
H9 H 0.9002 0.7500 1.0455 0.021 Uiso 1 2 calc SR . 1
C10 C 0.3906(6) 0.2500 0.5196(2) 0.0291(7) Uani 1 2 d SU A 1
H10A H 0.3926 0.2159 0.4562 0.044 Uiso 0.50 1 calc PR A 1
H10B H 0.5137 0.2081 0.5664 0.044 Uiso 0.50 1 calc PR A 1
H10C H 0.4594 0.3260 0.5170 0.044 Uiso 0.50 1 calc PR A 1

loop_
_atom_site_aniso_label
_atom_site_aniso_U_11
_atom_site_aniso_U_22
_atom_site_aniso_U_33
_atom_site_aniso_U_23
_atom_site_aniso_U_13
_atom_site_aniso_U_12
O1 0.0201(10) 0.0145(9) 0.0184(9) 0.000 0.0077(7) 0.000
N1 0.0288(9) 0.0135(7) 0.0168(8) 0.0000(6) 0.0073(6) -0.0017(6)
N2 0.0292(9) 0.0103(7) 0.0198(8) 0.0013(6) 0.0081(6) -0.0001(6)
C1 0.0179(9) 0.0114(8) 0.0175(9) 0.0007(7) 0.0022(7) 0.0020(7)
C2 0.0148(9) 0.0112(8) 0.0142(8) 0.0024(6) -0.0004(7) 0.0016(6)
C3 0.0162(9) 0.0126(8) 0.0151(8) 0.0018(7) 0.0000(7) 0.0021(7)
C4 0.0204(10) 0.0160(9) 0.0187(9) 0.0014(7) 0.0045(7) 0.0006(7)
C5 0.0203(9) 0.0146(9) 0.0194(9) 0.0014(7) 0.0047(7) -0.0014(7)
C6 0.0109(9) 0.0123(8) 0.0174(9) -0.0006(7) 0.0013(7) 0.0001(6)
C7 0.0124(12) 0.0148(12) 0.0140(12) 0.000 0.0017(9) 0.000
C8 0.0195(9) 0.0120(9) 0.0174(9) 0.0037(7) 0.0015(7) 0.0000(7)
C9 0.0223(14) 0.0169(12) 0.0120(12) 0.000 0.0011(10) 0.000
C10 0.0237(16) 0.0426(17) 0.0220(14) 0.000 0.0083(12) 0.000

loop_
_atom_type_symbol
_atom_type_description
_atom_type_scat_dispersion_real
_atom_type_scat_dispersion_imag
_atom_type_scat_source
C C 0.0033 0.0016 'International Tables Vol C Tables 4.2.6.8 and 6.1.1.4'
H H 0.0000 0.0000 'International Tables Vol C Tables 4.2.6.8 and 6.1.1.4'
N N 0.0061 0.0033 'International Tables Vol C Tables 4.2.6.8 and 6.1.1.4'
O O 0.0106 0.0060 'International Tables Vol C Tables 4.2.6.8 and 6.1.1.4'

loop_
_geom_angle_atom_site_label_1
_geom_angle_atom_site_label_2
_geom_angle_atom_site_label_3
_geom_angle
_geom_angle_site_symmetry_1
_geom_angle_site_symmetry_3
C3 N1 N2 109.00(14) . .
C3 N1 H1A 125.5 . .
N2 N1 H1A 125.5 . .
C1 N2 N1 108.59(14) . .
C1 N2 H2 125.7 . .
N1 N2 H2 125.7 . .
N2 C1 C2 108.88(15) . .
N2 C1 C5 120.15(15) . .
C2 C1 C5 130.92(15) . .
C1 C2 C3 104.89(14) . .
C1 C2 C6 127.51(15) . .
C3 C2 C6 127.58(15) . .
N1 C3 C2 108.64(14) . .
N1 C3 C4 120.43(15) . .
C2 C3 C4 130.91(15) . .
C7 C6 C8 118.18(16) . .
C7 C6 C2 121.83(15) . .
C8 C6 C2 119.99(14) . .
C6 C7 C6 122.1(2) . 4_575
C6 C7 H7 118.9 . .
C6 C7 H7 118.9 4_575 .
C9 C8 C6 120.56(16) . .
C9 C8 H8 119.7 . .
C6 C8 H8 119.7 . .
C8 C9 C8 120.4(2) . 4_575
C8 C9 H9 119.8 . .
C8 C9 H9 119.8 4_575 .

loop_
_geom_bond_atom_site_label_1
_geom_bond_atom_site_label_2
_geom_bond_distance
_geom_bond_site_symmetry_2
O1 C10 1.416(3) .
O1 H1 0.8400 .
N1 C3 1.338(2) .
N1 N2 1.3591(19) .
N1 H1A 0.8800 .
N2 C1 1.340(2) .
N2 H2 0.8800 .
C1 C2 1.400(2) .
C1 C5 1.498(2) .
C2 C3 1.402(2) .
C2 C6 1.473(2) .
C3 C4 1.495(2) .
C4 H4A 0.9800 .
C4 H4B 0.9800 .
C4 H4C 0.9800 .
C5 H5A 0.9800 .
C5 H5B 0.9800 .
C5 H5C 0.9800 .
C6 C7 1.393(2) .
C6 C8 1.402(2) .
C7 C6 1.393(2) 4_575
C7 H7 0.9500 .
C8 C9 1.384(2) .
C8 H8 0.9500 .
C9 C8 1.384(2) 4_575
C9 H9 0.9500 .
C10 H10A 0.9800 .
C10 H10B 0.9800 .
C10 H10C 0.9800 .
